data_4087220
loop_
_publ_author_name
'Shin, Nara'
'Yu, Seokhyeon'
'Lee, Ji Hye'
'Hwang, Hyonseok'
'Lee, Kang Mun'

_publ_section_title
;
 Biphenyl- and Fluorene-Based o-Carboranyl Compounds: Alteration of
 Photophysical Properties by Distortion of Biphenyl Rings
;
_journal_issue 8
_journal_name_full Organometallics
_journal_page_first 1522
_journal_paper_doi 10.1021/acs.organomet.7b00093
_journal_volume 36
_journal_year 2017
_chemical_formula_moiety C42H68B20
_chemical_formula_sum 'C42 H68 B20'
_chemical_formula_weight 789.16
_chemical_name_systematic
;
 ?
;
_space_group_crystal_system monoclinic
_space_group_IT_number 13
_space_group_name_Hall '-P 2yac'
_space_group_name_H-M_alt 'P 1 2/n 1'
_symmetry_space_group_name_Hall '-P 2yac'
_symmetry_space_group_name_H-M 'P 1 2/n 1'
_atom_sites_solution_hydrogens geom
_audit_creation_method SHELXL-2013
_cell_angle_alpha 90
_cell_angle_beta 98.610(13)
_cell_angle_gamma 90
_cell_formula_units_Z 2
_cell_length_a 10.0759(17)
_cell_length_b 7.9160(14)
_cell_length_c 31.471(6)
_cell_measurement_reflns_used 4829
_cell_measurement_temperature 296(2)
_cell_measurement_theta_max 26.003
_cell_measurement_theta_min 1.309
_cell_volume 2481.9(8)
_computing_cell_refinement 'Bruker APEX II'
_computing_data_collection 'Bruker APEX II'
_computing_data_reduction 'Bruker APEX II'
_computing_molecular_graphics 'SHELXL-2013 (Sheldrick, 2013)'
_computing_publication_material 'Bruker SHELXTL'
_computing_structure_refinement 'SHELXL-2013 (Sheldrick, 2013)'
_computing_structure_solution 'SHELXL-2013 (Sheldrick, 2013)'
_diffrn_ambient_temperature 296(2)
_diffrn_measured_fraction_theta_full 0.991
_diffrn_measured_fraction_theta_max 0.987
_diffrn_measurement_device_type 'CCD area detector'
_diffrn_measurement_method 'phi and omega scans'
_diffrn_radiation_type MoK\a
_diffrn_radiation_wavelength 0.71073
_diffrn_reflns_av_R_equivalents 0.0438
_diffrn_reflns_av_unetI/netI 0.0435
_diffrn_reflns_Laue_measured_fraction_full 0.991
_diffrn_reflns_Laue_measured_fraction_max 0.987
_diffrn_reflns_limit_h_max 12
_diffrn_reflns_limit_h_min -12
_diffrn_reflns_limit_k_max 9
_diffrn_reflns_limit_k_min -8
_diffrn_reflns_limit_l_max 28
_diffrn_reflns_limit_l_min -38
_diffrn_reflns_number 17162
_diffrn_reflns_point_group_measured_fraction_full 0.991
_diffrn_reflns_point_group_measured_fraction_max 0.987
_diffrn_reflns_theta_full 25.242
_diffrn_reflns_theta_max 26.003
_diffrn_reflns_theta_min 1.309
_diffrn_source 'fine-focus sealed tube'
_exptl_absorpt_coefficient_mu 0.053
_exptl_absorpt_correction_T_max 0.992
_exptl_absorpt_correction_T_min 0.987
_exptl_absorpt_correction_type multi-scan
_exptl_absorpt_process_details SADABS
_exptl_crystal_colour colorless
_exptl_crystal_density_diffrn 1.056
_exptl_crystal_description Cubic
_exptl_crystal_F_000 840
_exptl_crystal_size_max 0.3
_exptl_crystal_size_mid 0.2
_exptl_crystal_size_min 0.15
_refine_diff_density_max 0.682
_refine_diff_density_min -0.300
_refine_diff_density_rms 0.043
_refine_ls_extinction_method none
_refine_ls_goodness_of_fit_ref 1.035
_refine_ls_hydrogen_treatment constr
_refine_ls_matrix_type full
_refine_ls_number_parameters 282
_refine_ls_number_reflns 4829
_refine_ls_number_restraints 0
_refine_ls_restrained_S_all 1.035
_refine_ls_R_factor_all 0.1156
_refine_ls_R_factor_gt 0.0711
_refine_ls_shift/su_max 0.000
_refine_ls_shift/su_mean 0.000
_refine_ls_structure_factor_coef Fsqd
_refine_ls_weighting_details 'w=1/[\s^2^(Fo^2^)+(0.1154P)^2^+1.2931P] where P=(Fo^2^+2Fc^2^)/3'
_refine_ls_weighting_scheme calc
_refine_ls_wR_factor_gt 0.1938
_refine_ls_wR_factor_ref 0.2387
_reflns_Friedel_coverage 0.000
_reflns_number_gt 3036
_reflns_number_total 4829
_reflns_threshold_expression 'I > 2\s(I)'
_cod_data_source_file om7b00093_si_004.cif
_cod_data_source_block 3BP
_cod_depositor_comments 'Adding full bibliography for 4087220.cif.'
_cod_database_code 4087220
_shelx_space_group_comment
;
The symmetry employed for this shelxl refinement is uniquely defined
by the following loop, which should always be used as a source of
symmetry information in preference to the above space-group names.
They are only intended as comments.
;
_shelxl_version_number 2013-4

loop_
_space_group_symop_operation_xyz
'x, y, z'
'-x+1/2, y, -z+1/2'
'-x, -y, -z'
'x-1/2, -y, z-1/2'

loop_
_atom_site_label
_atom_site_type_symbol
_atom_site_fract_x
_atom_site_fract_y
_atom_site_fract_z
_atom_site_U_iso_or_equiv
_atom_site_adp_type
_atom_site_occupancy
_atom_site_site_symmetry_order
_atom_site_calc_flag
_atom_site_refinement_flags_posn
_atom_site_refinement_flags_adp
C1 C 0.1868(2) 0.3169(3) 0.35372(7) 0.0448(6) Uani 1 1 d . .
C2 C 0.1974(2) 0.4593(3) 0.39539(7) 0.0451(6) Uani 1 1 d . .
C3 C 0.0730(2) 0.5569(3) 0.40081(8) 0.0454(6) Uani 1 1 d . .
C4 C 0.0370(3) 0.7021(4) 0.37762(9) 0.0628(8) Uani 1 1 d . .
H10 H 0.0915 0.7430 0.3586 0.075 Uiso 1 1 calc R U
C5 C -0.0799(3) 0.7872(4) 0.38258(10) 0.0712(9) Uani 1 1 d . .
H11 H -0.1020 0.8844 0.3665 0.085 Uiso 1 1 calc R U
C6 C -0.1639(3) 0.7337(4) 0.41020(10) 0.0607(8) Uani 1 1 d . .
C7 C -0.1254(3) 0.5911(4) 0.43415(10) 0.0639(8) Uani 1 1 d . .
H13 H -0.1791 0.5524 0.4537 0.077 Uiso 1 1 calc R U
C8 C -0.0096(3) 0.5046(4) 0.42978(9) 0.0564(7) Uani 1 1 d . .
H14 H 0.0137 0.4094 0.4466 0.068 Uiso 1 1 calc R U
C9 C 0.0557(2) 0.3089(3) 0.32345(7) 0.0444(6) Uani 1 1 d . .
C10 C 0.0526(3) 0.3522(4) 0.28067(8) 0.0546(7) Uani 1 1 d . .
H5 H 0.1317 0.3847 0.2710 0.065 Uiso 1 1 calc R U
C11 C -0.0652(3) 0.3481(4) 0.25216(8) 0.0559(7) Uani 1 1 d . .
H6 H -0.0638 0.3757 0.2235 0.067 Uiso 1 1 calc R U
C12 C -0.1864(2) 0.3035(3) 0.26536(8) 0.0462(6) Uani 1 1 d . .
C13 C -0.1834(3) 0.2626(3) 0.30839(8) 0.0518(6) Uani 1 1 d . .
H2 H -0.2630 0.2343 0.3183 0.062 Uiso 1 1 calc R U
C14 C -0.0647(2) 0.2630(3) 0.33680(8) 0.0494(6) Uani 1 1 d . .
H3 H -0.0654 0.2321 0.3653 0.059 Uiso 1 1 calc R U
C15 C -0.2914(3) 0.8264(5) 0.41544(13) 0.0846(11) Uani 1 1 d . .
H15A H -0.3152 0.9004 0.3909 0.102 Uiso 1 1 calc R U
H15B H -0.3631 0.7446 0.4152 0.102 Uiso 1 1 calc R U
C16 C -0.2822(4) 0.9296(5) 0.45579(14) 0.0917(12) Uani 1 1 d . .
H16A H -0.3712 0.9717 0.4581 0.110 Uiso 1 1 calc R U
H16B H -0.2557 0.8552 0.4801 0.110 Uiso 1 1 calc R U
C17 C -0.1900(4) 1.0728(5) 0.45957(13) 0.0928(11) Uani 1 1 d . .
H17A H -0.2180 1.1503 0.4360 0.111 Uiso 1 1 calc R U
H17B H -0.1011 1.0322 0.4566 0.111 Uiso 1 1 calc R U
C18 C -0.1821(4) 1.1688(5) 0.50167(13) 0.1011(13) Uani 1 1 d . .
H18A H -0.2685 1.2155 0.5041 0.152 Uiso 1 1 calc R U
H18B H -0.1176 1.2584 0.5023 0.152 Uiso 1 1 calc R U
H18C H -0.1551 1.0932 0.5252 0.152 Uiso 1 1 calc R U
B1 B 0.3379(3) 0.3058(5) 0.33520(10) 0.0567(8) Uani 1 1 d . .
H1 H 0.3478 0.2806 0.3014 0.068 Uiso 1 1 calc R U
B2 B 0.2771(3) 0.5016(4) 0.35153(10) 0.0508(7) Uani 1 1 d . .
H2A H 0.2459 0.6036 0.3284 0.061 Uiso 1 1 calc R U
B3 B 0.4469(3) 0.4459(5) 0.36744(11) 0.0647(9) Uani 1 1 d . .
H3A H 0.5288 0.5118 0.3548 0.078 Uiso 1 1 calc R U
B4 B 0.4538(3) 0.2272(5) 0.37826(12) 0.0678(10) Uani 1 1 d . .
H4 H 0.5407 0.1505 0.3728 0.081 Uiso 1 1 calc R U
B5 B 0.2875(3) 0.1454(4) 0.36866(11) 0.0578(8) Uani 1 1 d . .
H5A H 0.2649 0.0162 0.3569 0.069 Uiso 1 1 calc R U
B6 B 0.3551(3) 0.5442(5) 0.40484(10) 0.0598(8) Uani 1 1 d . .
H6A H 0.3764 0.6738 0.4165 0.072 Uiso 1 1 calc R U
B7 B 0.4647(3) 0.3731(5) 0.42145(11) 0.0679(10) Uani 1 1 d . .
H7 H 0.5580 0.3910 0.4441 0.081 Uiso 1 1 calc R U
B8 B 0.3645(3) 0.1877(5) 0.42189(11) 0.0640(9) Uani 1 1 d . .
H8 H 0.3927 0.0847 0.4449 0.077 Uiso 1 1 calc R U
B9 B 0.1955(3) 0.2443(4) 0.40561(9) 0.0490(7) Uani 1 1 d . .
H9 H 0.1116 0.1801 0.4176 0.059 Uiso 1 1 calc R U
B10 B 0.3042(3) 0.3840(5) 0.43808(10) 0.0566(8) Uani 1 1 d . .
H10A H 0.2921 0.4093 0.4717 0.068 Uiso 1 1 calc R U
C51 C 0.4554(10) 0.8356(11) 0.2697(3) 0.213(4) Uani 1 1 d . .
H58A H 0.4289 0.9394 0.2551 0.319 Uiso 1 1 calc R U
H58B H 0.4216 0.8329 0.2967 0.319 Uiso 1 1 calc R U
H58C H 0.4195 0.7419 0.2523 0.319 Uiso 1 1 calc R U
C52 C 0.6257(17) 0.8226(12) 0.2788(4) 0.298(9) Uani 1 1 d . .
H57A H 0.6654 0.9195 0.2947 0.358 Uiso 1 1 calc R U
H57B H 0.6557 0.7200 0.2942 0.358 Uiso 1 1 calc R U
C53 C 0.652(2) 0.8208(8) 0.2424(4) 0.36(2) Uani 1 1 d . .
H60A H 0.6191 0.9206 0.2263 0.430 Uiso 1 1 calc R U
H60B H 0.6189 0.7199 0.2268 0.430 Uiso 1 1 calc R U

loop_
_atom_site_aniso_label
_atom_site_aniso_U_11
_atom_site_aniso_U_22
_atom_site_aniso_U_33
_atom_site_aniso_U_23
_atom_site_aniso_U_13
_atom_site_aniso_U_12
C1 0.0406(13) 0.0539(15) 0.0412(13) 0.0007(11) 0.0100(10) 0.0034(11)
C2 0.0421(13) 0.0540(15) 0.0394(13) 0.0025(10) 0.0068(10) -0.0005(11)
C3 0.0437(13) 0.0496(14) 0.0416(13) -0.0028(11) 0.0024(10) 0.0014(11)
C4 0.0743(19) 0.0545(17) 0.0619(17) 0.0068(13) 0.0177(15) 0.0104(14)
C5 0.084(2) 0.0611(19) 0.0668(19) 0.0046(15) 0.0044(17) 0.0258(16)
C6 0.0505(16) 0.0619(18) 0.0658(18) -0.0168(14) -0.0044(13) 0.0096(13)
C7 0.0525(16) 0.0672(19) 0.0753(19) -0.0078(15) 0.0206(14) 0.0020(14)
C8 0.0542(16) 0.0580(17) 0.0593(16) 0.0038(13) 0.0164(13) 0.0088(13)
C9 0.0416(13) 0.0496(14) 0.0430(13) -0.0014(10) 0.0093(10) 0.0019(10)
C10 0.0423(14) 0.080(2) 0.0433(14) 0.0047(13) 0.0118(11) -0.0013(13)
C11 0.0472(15) 0.081(2) 0.0407(13) 0.0061(13) 0.0096(11) 0.0005(13)
C12 0.0438(13) 0.0522(15) 0.0430(13) -0.0017(11) 0.0082(10) 0.0002(11)
C13 0.0442(14) 0.0642(17) 0.0483(14) 0.0014(12) 0.0111(11) -0.0078(12)
C14 0.0504(14) 0.0593(16) 0.0393(13) 0.0044(11) 0.0092(11) -0.0065(12)
C15 0.0544(18) 0.086(2) 0.108(3) -0.035(2) -0.0081(18) 0.0200(16)
C16 0.066(2) 0.087(3) 0.125(3) -0.022(2) 0.023(2) 0.0189(19)
C17 0.083(2) 0.088(3) 0.108(3) -0.015(2) 0.018(2) 0.007(2)
C18 0.119(3) 0.092(3) 0.088(3) -0.024(2) 0.003(2) 0.004(2)
B1 0.0405(16) 0.079(2) 0.0531(17) 0.0034(15) 0.0153(13) 0.0050(15)
B2 0.0430(15) 0.0624(19) 0.0480(16) 0.0055(14) 0.0100(13) -0.0042(13)
B3 0.0411(16) 0.096(3) 0.0579(19) 0.0036(18) 0.0094(14) -0.0050(16)
B4 0.0451(17) 0.090(3) 0.069(2) 0.0064(19) 0.0118(16) 0.0182(17)
B5 0.0546(18) 0.059(2) 0.0613(19) 0.0048(15) 0.0145(15) 0.0169(15)
B6 0.0470(17) 0.075(2) 0.0560(18) -0.0029(16) 0.0041(14) -0.0072(15)
B7 0.0427(17) 0.100(3) 0.058(2) 0.0052(18) -0.0004(15) 0.0067(17)
B8 0.0511(18) 0.079(2) 0.062(2) 0.0162(17) 0.0085(15) 0.0197(16)
B9 0.0471(16) 0.0547(18) 0.0460(15) 0.0091(13) 0.0095(13) 0.0079(13)
B10 0.0476(17) 0.078(2) 0.0423(15) 0.0051(15) 0.0004(13) 0.0067(15)
C51 0.291(12) 0.173(8) 0.177(8) -0.005(6) 0.046(8) -0.045(8)
C52 0.51(3) 0.140(7) 0.197(11) 0.017(7) -0.110(14) -0.077(11)
C53 0.90(6) 0.083(4) 0.092(8) 0.007(4) 0.063(13) -0.041(10)

loop_
_atom_type_symbol
_atom_type_description
_atom_type_scat_dispersion_real
_atom_type_scat_dispersion_imag
_atom_type_scat_source
C C 0.0033 0.0016 'International Tables Vol C Tables 4.2.6.8 and 6.1.1.4'
H H 0.0000 0.0000 'International Tables Vol C Tables 4.2.6.8 and 6.1.1.4'
B B 0.0013 0.0007 'International Tables Vol C Tables 4.2.6.8 and 6.1.1.4'

loop_
_geom_angle_atom_site_label_1
_geom_angle_atom_site_label_2
_geom_angle_atom_site_label_3
_geom_angle
_geom_angle_site_symmetry_3
C9 C1 B1 121.5(2) .
C9 C1 B5 124.4(2) .
B1 C1 B5 62.21(18) .
C9 C1 C2 117.18(19) .
B1 C1 C2 109.64(19) .
B5 C1 C2 110.03(19) .
C9 C1 B9 120.0(2) .
B1 C1 B9 112.6(2) .
B5 C1 B9 62.11(17) .
C2 C1 B9 60.45(15) .
C9 C1 B2 115.2(2) .
B1 C1 B2 61.94(18) .
B5 C1 B2 112.7(2) .
C2 C1 B2 60.21(15) .
B9 C1 B2 111.6(2) .
C3 C2 B10 122.1(2) .
C3 C2 B6 123.2(2) .
B10 C2 B6 62.49(18) .
C3 C2 C1 117.74(19) .
B10 C2 C1 109.4(2) .
B6 C2 C1 109.86(19) .
C3 C2 B2 119.0(2) .
B10 C2 B2 112.6(2) .
B6 C2 B2 62.12(16) .
C1 C2 B2 60.12(15) .
C3 C2 B9 116.8(2) .
B10 C2 B9 62.06(18) .
B6 C2 B9 112.9(2) .
C1 C2 B9 59.77(15) .
B2 C2 B9 110.9(2) .
C4 C3 C8 117.4(2) .
C4 C3 C2 121.7(2) .
C8 C3 C2 120.9(2) .
C3 C4 C5 120.4(3) .
C6 C5 C4 122.6(3) .
C5 C6 C7 116.7(3) .
C5 C6 C15 122.5(3) .
C7 C6 C15 120.8(3) .
C8 C7 C6 121.7(3) .
C7 C8 C3 121.2(3) .
C10 C9 C14 117.7(2) .
C10 C9 C1 119.5(2) .
C14 C9 C1 122.7(2) .
C11 C10 C9 121.2(2) .
C10 C11 C12 121.4(2) .
C13 C12 C11 117.3(2) .
C13 C12 C12 121.7(3) 2_455
C11 C12 C12 121.0(3) 2_455
C14 C13 C12 121.4(2) .
C13 C14 C9 121.0(2) .
C16 C15 C6 114.3(3) .
C17 C16 C15 116.7(3) .
C16 C17 C18 114.2(4) .
C1 B1 B4 106.1(2) .
C1 B1 B3 106.3(2) .
B4 B1 B3 59.9(2) .
C1 B1 B2 59.49(16) .
B4 B1 B2 107.7(2) .
B3 B1 B2 59.83(19) .
C1 B1 B5 59.04(16) .
B4 B1 B5 60.4(2) .
B3 B1 B5 108.5(2) .
B2 B1 B5 108.2(2) .
C1 B2 C2 59.67(15) .
C1 B2 B3 105.7(2) .
C2 B2 B3 105.8(2) .
C1 B2 B1 58.57(17) .
C2 B2 B1 106.5(2) .
B3 B2 B1 60.05(19) .
C1 B2 B6 106.5(2) .
C2 B2 B6 58.38(16) .
B3 B2 B6 60.40(18) .
B1 B2 B6 108.5(2) .
B4 B3 B2 107.9(2) .
B4 B3 B1 59.9(2) .
B2 B3 B1 60.11(18) .
B4 B3 B7 60.2(2) .
B2 B3 B7 107.8(2) .
B1 B3 B7 108.1(3) .
B4 B3 B6 108.1(2) .
B2 B3 B6 60.07(17) .
B1 B3 B6 108.3(2) .
B7 B3 B6 59.85(19) .
B3 B4 B1 60.2(2) .
B3 B4 B7 60.3(2) .
B1 B4 B7 108.4(3) .
B3 B4 B8 108.2(3) .
B1 B4 B8 107.6(2) .
B7 B4 B8 60.2(2) .
B3 B4 B5 108.4(2) .
B1 B4 B5 59.99(18) .
B7 B4 B5 108.4(2) .
B8 B4 B5 59.65(19) .
C1 B5 B8 105.5(2) .
C1 B5 B1 58.75(16) .
B8 B5 B1 107.6(3) .
C1 B5 B9 59.04(15) .
B8 B5 B9 59.62(18) .
B1 B5 B9 107.3(2) .
C1 B5 B4 105.2(2) .
B8 B5 B4 60.1(2) .
B1 B5 B4 59.58(19) .
B9 B5 B4 107.4(3) .
C2 B6 B10 58.45(16) .
C2 B6 B7 105.8(2) .
B10 B6 B7 60.1(2) .
C2 B6 B2 59.50(16) .
B10 B6 B2 107.2(2) .
B7 B6 B2 107.5(2) .
C2 B6 B3 105.9(2) .
B10 B6 B3 107.6(3) .
B7 B6 B3 60.0(2) .
B2 B6 B3 59.54(18) .
B10 B7 B6 59.75(18) .
B10 B7 B4 107.6(2) .
B6 B7 B4 107.9(2) .
B10 B7 B3 107.5(2) .
B6 B7 B3 60.2(2) .
B4 B7 B3 59.5(2) .
B10 B7 B8 59.72(19) .
B6 B7 B8 107.6(2) .
B4 B7 B8 60.0(2) .
B3 B7 B8 107.3(3) .
B9 B8 B5 60.31(17) .
B9 B8 B10 60.11(18) .
B5 B8 B10 108.5(2) .
B9 B8 B4 108.0(2) .
B5 B8 B4 60.2(2) .
B10 B8 B4 107.6(3) .
B9 B8 B7 108.2(2) .
B5 B8 B7 108.5(2) .
B10 B8 B7 59.9(2) .
B4 B8 B7 59.8(2) .
C1 B9 C2 59.77(15) .
C1 B9 B8 105.7(2) .
C2 B9 B8 105.5(2) .
C1 B9 B10 106.2(2) .
C2 B9 B10 58.04(17) .
B8 B9 B10 60.22(19) .
C1 B9 B5 58.86(16) .
C2 B9 B5 106.9(2) .
B8 B9 B5 60.07(18) .
B10 B9 B5 108.4(2) .
C2 B10 B6 59.06(16) .
C2 B10 B9 59.90(16) .
B6 B10 B9 108.4(2) .
C2 B10 B8 106.5(2) .
B6 B10 B8 108.4(2) .
B9 B10 B8 59.67(19) .
C2 B10 B7 106.3(2) .
B6 B10 B7 60.14(19) .
B9 B10 B7 108.2(2) .
B8 B10 B7 60.4(2) .
C53 C52 C51 101.6(14) .
C52 C53 C53 97.2(13) 2_655

loop_
_geom_bond_atom_site_label_1
_geom_bond_atom_site_label_2
_geom_bond_distance
_geom_bond_site_symmetry_2
C1 C9 1.510(3) .
C1 B1 1.712(4) .
C1 B5 1.718(4) .
C1 C2 1.721(3) .
C1 B9 1.721(4) .
C1 B2 1.729(4) .
C2 C3 1.503(3) .
C2 B10 1.699(4) .
C2 B6 1.710(4) .
C2 B2 1.730(4) .
C2 B9 1.733(4) .
C3 C4 1.381(4) .
C3 C8 1.387(4) .
C4 C5 1.385(4) .
C5 C6 1.369(4) .
C6 C7 1.381(4) .
C6 C15 1.509(4) .
C7 C8 1.378(4) .
C9 C10 1.385(3) .
C9 C14 1.390(3) .
C10 C11 1.377(4) .
C11 C12 1.393(3) .
C12 C13 1.388(3) .
C12 C12 1.486(5) 2_455
C13 C14 1.382(4) .
C15 C16 1.501(5) .
C16 C17 1.459(5) .
C17 C18 1.519(5) .
B1 B4 1.764(5) .
B1 B3 1.770(5) .
B1 B2 1.771(5) .
B1 B5 1.772(5) .
B2 B3 1.766(4) .
B2 B6 1.775(4) .
B3 B4 1.764(6) .
B3 B7 1.778(5) .
B3 B6 1.781(5) .
B4 B7 1.775(5) .
B4 B8 1.778(5) .
B4 B5 1.780(5) .
B5 B8 1.770(5) .
B5 B9 1.774(4) .
B6 B10 1.768(5) .
B6 B7 1.776(5) .
B7 B10 1.775(5) .
B7 B8 1.783(6) .
B8 B9 1.762(4) .
B8 B10 1.771(5) .
B9 B10 1.769(5) .
C51 C52 1.700(15) .
C52 C53 1.212(19) .
C53 C53 1.96(4) 2_655
